data_1563562
loop_
_publ_author_name
'Wang, Yonggang'
'Li, R.K.'

_publ_section_title
;
 K2Fe2B2O7: A transparent nonlinear optical crystal with frustrated
 magnetism
;
_journal_issue 6
_journal_name_full 'Journal of Solid State Chemistry'
_journal_page_first 1221
_journal_page_last 1225
_journal_paper_doi 10.1016/j.jssc.2010.03.037
_journal_volume 183
_journal_year 2010
_chemical_formula_sum 'B2 Fe2 K2 O7'
_chemical_formula_weight 323.52
_chemical_melting_point 1014
_space_group_IT_number 150
_space_group_name_Hall 'P 3 2"'
_space_group_name_H-M_alt 'P 3 2 1'
_symmetry_cell_setting hexagonal
_symmetry_space_group_name_H-M 'P 3 2 1'
_atom_sites_solution_primary direct
_atom_sites_solution_secondary difmap
_cell_angle_alpha 90.00
_cell_angle_beta 90.00
_cell_angle_gamma 120.00
_cell_formula_units_Z 3
_cell_length_a 8.7475(12)
_cell_length_b 8.7475(12)
_cell_length_c 8.5124(17)
_cell_measurement_reflns_used 2093
_cell_measurement_temperature 93(2)
_cell_measurement_theta_max 27.4662
_cell_measurement_theta_min 3.6004
_cell_volume 564.09(16)
_computing_structure_refinement 'SHELXL-97 (Sheldrick, 1997)'
_computing_structure_solution 'SHELXS-97 (Sheldrick, 1990)'
_diffrn_ambient_temperature 93(2)
_diffrn_measured_fraction_theta_full 0.996
_diffrn_measured_fraction_theta_max 0.996
_diffrn_radiation_monochromator graphite
_diffrn_radiation_source 'fine-focus sealed tube'
_diffrn_radiation_type MoK\a
_diffrn_radiation_wavelength 0.71073
_diffrn_reflns_av_R_equivalents 0.0563
_diffrn_reflns_av_sigmaI/netI 0.0397
_diffrn_reflns_limit_h_max 8
_diffrn_reflns_limit_h_min -11
_diffrn_reflns_limit_k_max 11
_diffrn_reflns_limit_k_min -11
_diffrn_reflns_limit_l_max 10
_diffrn_reflns_limit_l_min -11
_diffrn_reflns_number 4534
_diffrn_reflns_theta_full 27.47
_diffrn_reflns_theta_max 27.47
_diffrn_reflns_theta_min 3.60
_exptl_absorpt_coefficient_mu 4.957
_exptl_absorpt_correction_T_max 1.0000
_exptl_absorpt_correction_T_min 0.7335
_exptl_absorpt_correction_type numerical
_exptl_absorpt_process_details 'CrystalClear.Rigaku Corporation.(1997-2002)'
_exptl_crystal_colour Yellow
_exptl_crystal_density_diffrn 2.857
_exptl_crystal_density_method 'not measured'
_exptl_crystal_description Chunk
_exptl_crystal_F_000 468
_exptl_crystal_size_max 0.167
_exptl_crystal_size_mid 0.167
_exptl_crystal_size_min 0.08
_refine_diff_density_max 0.495
_refine_diff_density_min -0.672
_refine_diff_density_rms 0.130
_refine_ls_abs_structure_details 'Flack H D (1983), Acta Cryst. A39, 876-881'
_refine_ls_abs_structure_Flack 0.03(3)
_refine_ls_extinction_method none
_refine_ls_goodness_of_fit_ref 0.984
_refine_ls_matrix_type full
_refine_ls_number_parameters 61
_refine_ls_number_reflns 874
_refine_ls_number_restraints 0
_refine_ls_restrained_S_all 0.984
_refine_ls_R_factor_all 0.0282
_refine_ls_R_factor_gt 0.0240
_refine_ls_shift/su_max 0.000
_refine_ls_shift/su_mean 0.000
_refine_ls_structure_factor_coef Fsqd
_refine_ls_weighting_details 'calc w=1/[\s^2^(Fo^2^)+(0.0207P)^2^+0.0000P] where P=(Fo^2^+2Fc^2^)/3'
_refine_ls_weighting_scheme calc
_refine_ls_wR_factor_gt 0.0523
_refine_ls_wR_factor_ref 0.0540
_reflns_number_gt 779
_reflns_number_total 874
_reflns_threshold_expression >2sigma(I)
_cod_data_source_file JSSC-2010-183-1221.cif
_cod_data_source_block br173
_cod_original_sg_symbol_H-M P321
_cod_database_code 1563562

loop_
_symmetry_equiv_pos_as_xyz
'x, y, z'
'-y, x-y, z'
'-x+y, -x, z'
'y, x, -z'
'x-y, -y, -z'
'-x, -x+y, -z'

loop_
_atom_site_label
_atom_site_type_symbol
_atom_site_fract_x
_atom_site_fract_y
_atom_site_fract_z
_atom_site_U_iso_or_equiv
_atom_site_adp_type
_atom_site_occupancy
_atom_site_symmetry_multiplicity
_atom_site_calc_flag
_atom_site_refinement_flags
_atom_site_disorder_assembly
_atom_site_disorder_group
Fe1 Fe 0.0000 0.0000 0.71048(8) 0.00454(17) Uani 1 3 d S . .
Fe2 Fe 0.6667 0.3333 0.80960(8) 0.00492(18) Uani 1 3 d S . .
Fe3 Fe 0.3333 0.6667 0.76756(8) 0.00508(17) Uani 1 3 d S . .
K1 K 0.68190(11) 0.0000 0.0000 0.0097(2) Uani 1 2 d S . .
K2 K 0.64708(11) 0.0000 0.5000 0.0097(2) Uani 1 2 d S . .
O1 O 0.0000 0.0000 0.5000 0.0132(11) Uani 1 6 d S . .
O2 O 0.3333 0.6667 0.9789(4) 0.0165(9) Uani 1 3 d S . .
O3 O 0.5630(3) 0.7391(3) 0.6991(3) 0.0103(5) Uani 1 1 d . . .
O4 O 0.8978(3) 0.4124(3) 0.7429(3) 0.0109(5) Uani 1 1 d . . .
O5 O 0.2283(3) 0.0669(3) 0.7810(3) 0.0101(5) Uani 1 1 d . . .
B1 B 0.0010(4) 0.3358(5) 0.7411(4) 0.0069(8) Uani 1 1 d . . .

loop_
_atom_site_aniso_label
_atom_site_aniso_U_11
_atom_site_aniso_U_22
_atom_site_aniso_U_33
_atom_site_aniso_U_23
_atom_site_aniso_U_13
_atom_site_aniso_U_12
Fe1 0.0041(2) 0.0041(2) 0.0054(4) 0.000 0.000 0.00207(12)
Fe2 0.0047(2) 0.0047(2) 0.0054(4) 0.000 0.000 0.00233(12)
Fe3 0.0050(2) 0.0050(2) 0.0053(4) 0.000 0.000 0.00248(11)
K1 0.0092(4) 0.0104(5) 0.0100(5) 0.0037(4) 0.00184(19) 0.0052(2)
K2 0.0099(4) 0.0096(5) 0.0095(5) 0.0032(4) 0.0016(2) 0.0048(2)
O1 0.0168(18) 0.0168(18) 0.006(3) 0.000 0.000 0.0084(9)
O2 0.0216(14) 0.0216(14) 0.0065(19) 0.000 0.000 0.0108(7)
O3 0.0061(12) 0.0076(11) 0.0178(12) 0.0050(9) 0.0021(9) 0.0038(10)
O4 0.0072(11) 0.0060(11) 0.0205(12) 0.0036(9) 0.0036(9) 0.0040(9)
O5 0.0077(12) 0.0091(11) 0.0151(12) -0.0044(9) -0.0021(9) 0.0054(10)
B1 0.0060(18) 0.0072(18) 0.008(2) -0.0010(14) 0.0007(14) 0.0040(15)

loop_
_atom_type_symbol
_atom_type_description
_atom_type_scat_dispersion_real
_atom_type_scat_dispersion_imag
_atom_type_scat_source
B B 0.0013 0.0007 'International Tables Vol C Tables 4.2.6.8 and 6.1.1.4'
O O 0.0106 0.0060 'International Tables Vol C Tables 4.2.6.8 and 6.1.1.4'
K K 0.2009 0.2494 'International Tables Vol C Tables 4.2.6.8 and 6.1.1.4'
Fe Fe 0.3463 0.8444 'International Tables Vol C Tables 4.2.6.8 and 6.1.1.4'

loop_
_geom_angle_atom_site_label_1
_geom_angle_atom_site_label_2
_geom_angle_atom_site_label_3
_geom_angle
_geom_angle_site_symmetry_1
_geom_angle_site_symmetry_3
O1 Fe1 O5 108.66(7) . .
O1 Fe1 O5 108.66(7) . 3
O5 Fe1 O5 110.27(7) . 3
O1 Fe1 O5 108.66(7) . 2
O5 Fe1 O5 110.27(7) . 2
O5 Fe1 O5 110.27(7) 3 2
O1 Fe1 K2 59.870(14) . 2_545
O5 Fe1 K2 88.29(6) . 2_545
O5 Fe1 K2 64.26(7) 3 2_545
O5 Fe1 K2 161.10(7) 2 2_545
O1 Fe1 K2 59.870(14) . 1_455
O5 Fe1 K2 161.10(7) . 1_455
O5 Fe1 K2 88.29(6) 3 1_455
O5 Fe1 K2 64.26(7) 2 1_455
K2 Fe1 K2 97.011(18) 2_545 1_455
O1 Fe1 K2 59.870(14) . 3_665
O5 Fe1 K2 64.26(7) . 3_665
O5 Fe1 K2 161.10(7) 3 3_665
O5 Fe1 K2 88.29(6) 2 3_665
K2 Fe1 K2 97.011(18) 2_545 3_665
K2 Fe1 K2 97.011(18) 1_455 3_665
O1 Fe1 K1 131.531(15) . 3_666
O5 Fe1 K1 43.35(6) . 3_666
O5 Fe1 K1 117.88(7) 3 3_666
O5 Fe1 K1 67.85(7) 2 3_666
K2 Fe1 K1 131.036(7) 2_545 3_666
K2 Fe1 K1 131.036(7) 1_455 3_666
K2 Fe1 K1 71.661(18) 3_665 3_666
O1 Fe1 K1 131.531(14) . 1_456
O5 Fe1 K1 117.88(7) . 1_456
O5 Fe1 K1 67.85(7) 3 1_456
O5 Fe1 K1 43.35(6) 2 1_456
K2 Fe1 K1 131.036(7) 2_545 1_456
K2 Fe1 K1 71.661(18) 1_455 1_456
K2 Fe1 K1 131.036(7) 3_665 1_456
K1 Fe1 K1 80.83(2) 3_666 1_456
O1 Fe1 K1 131.531(14) . 2_546
O5 Fe1 K1 67.85(7) . 2_546
O5 Fe1 K1 43.35(6) 3 2_546
O5 Fe1 K1 117.88(7) 2 2_546
K2 Fe1 K1 71.661(18) 2_545 2_546
K2 Fe1 K1 131.036(7) 1_455 2_546
K2 Fe1 K1 131.036(7) 3_665 2_546
K1 Fe1 K1 80.83(2) 3_666 2_546
K1 Fe1 K1 80.83(2) 1_456 2_546
O2 Fe2 O4 107.69(7) 4_557 2_655
O2 Fe2 O4 107.69(7) 4_557 .
O4 Fe2 O4 111.19(7) 2_655 .
O2 Fe2 O4 107.69(7) 4_557 3_665
O4 Fe2 O4 111.19(7) 2_655 3_665
O4 Fe2 O4 111.19(7) . 3_665
O2 Fe2 K1 61.496(13) 4_557 2_656
O4 Fe2 K1 87.89(6) 2_655 2_656
O4 Fe2 K1 61.85(7) . 2_656
O4 Fe2 K1 160.68(7) 3_665 2_656
O2 Fe2 K1 61.498(13) 4_557 1_556
O4 Fe2 K1 160.68(7) 2_655 1_556
O4 Fe2 K1 87.89(6) . 1_556
O4 Fe2 K1 61.85(7) 3_665 1_556
K1 Fe2 K1 99.114(16) 2_656 1_556
O2 Fe2 K1 61.495(13) 4_557 3_666
O4 Fe2 K1 61.85(7) 2_655 3_666
O4 Fe2 K1 160.68(7) . 3_666
O4 Fe2 K1 87.89(6) 3_665 3_666
K1 Fe2 K1 99.114(16) 2_656 3_666
K1 Fe2 K1 99.114(16) 1_556 3_666
O2 Fe2 K2 132.921(11) 4_557 .
O4 Fe2 K2 115.90(7) 2_655 .
O4 Fe2 K2 72.79(7) . .
O4 Fe2 K2 40.38(7) 3_665 .
K1 Fe2 K2 134.114(17) 2_656 .
K1 Fe2 K2 71.585(14) 1_556 .
K1 Fe2 K2 126.49(2) 3_666 .
O2 Fe2 K2 132.920(11) 4_557 2_655
O4 Fe2 K2 72.78(7) 2_655 2_655
O4 Fe2 K2 40.38(7) . 2_655
O4 Fe2 K2 115.90(7) 3_665 2_655
K1 Fe2 K2 71.585(14) 2_656 2_655
K1 Fe2 K2 126.49(2) 1_556 2_655
K1 Fe2 K2 134.114(17) 3_666 2_655
K2 Fe2 K2 78.721(17) . 2_655
O2 Fe2 K2 132.919(11) 4_557 3_665
O4 Fe2 K2 40.38(7) 2_655 3_665
O4 Fe2 K2 115.90(7) . 3_665
O4 Fe2 K2 72.79(7) 3_665 3_665
K1 Fe2 K2 126.49(2) 2_656 3_665
K1 Fe2 K2 134.114(17) 1_556 3_665
K1 Fe2 K2 71.585(14) 3_666 3_665
K2 Fe2 K2 78.720(17) . 3_665
K2 Fe2 K2 78.721(17) 2_655 3_665
O2 Fe3 O3 108.15(7) . 2_665
O2 Fe3 O3 108.15(7) . 3_565
O3 Fe3 O3 110.76(7) 2_665 3_565
O2 Fe3 O3 108.14(7) . .
O3 Fe3 O3 110.76(7) 2_665 .
O3 Fe3 O3 110.76(7) 3_565 .
O2 Fe3 K1 56.459(12) . 1_566
O3 Fe3 K1 92.12(6) 2_665 1_566
O3 Fe3 K1 156.27(7) 3_565 1_566
O3 Fe3 K1 64.13(7) . 1_566
O2 Fe3 K1 56.459(12) . 2_556
O3 Fe3 K1 64.13(7) 2_665 2_556
O3 Fe3 K1 92.12(6) 3_565 2_556
O3 Fe3 K1 156.27(7) . 2_556
K1 Fe3 K1 92.410(16) 1_566 2_556
O2 Fe3 K1 56.459(12) . 3_666
O3 Fe3 K1 156.27(7) 2_665 3_666
O3 Fe3 K1 64.13(7) 3_565 3_666
O3 Fe3 K1 92.12(6) . 3_666
K1 Fe3 K1 92.410(16) 1_566 3_666
K1 Fe3 K1 92.410(16) 2_556 3_666
O2 Fe3 K2 128.787(11) . 2
O3 Fe3 K2 44.07(6) 2_665 2
O3 Fe3 K2 67.22(7) 3_565 2
O3 Fe3 K2 121.37(8) . 2
K1 Fe3 K2 136.119(19) 1_566 2
K1 Fe3 K2 72.490(15) 2_556 2
K1 Fe3 K2 128.20(2) 3_666 2
O2 Fe3 K2 128.787(12) . 1_565
O3 Fe3 K2 67.22(7) 2_665 1_565
O3 Fe3 K2 121.37(8) 3_565 1_565
O3 Fe3 K2 44.07(6) . 1_565
K1 Fe3 K2 72.490(15) 1_566 1_565
K1 Fe3 K2 128.204(19) 2_556 1_565
K1 Fe3 K2 136.119(19) 3_666 1_565
K2 Fe3 K2 84.916(17) 2 1_565
O2 Fe3 K2 128.787(12) . 3_665
O3 Fe3 K2 121.37(8) 2_665 3_665
O3 Fe3 K2 44.07(6) 3_565 3_665
O3 Fe3 K2 67.22(7) . 3_665
K1 Fe3 K2 128.204(19) 1_566 3_665
K1 Fe3 K2 136.119(19) 2_556 3_665
K1 Fe3 K2 72.490(15) 3_666 3_665
K2 Fe3 K2 84.916(17) 2 3_665
K2 Fe3 K2 84.916(17) 1_565 3_665
O5 K1 O5 112.42(10) 6_656 2_654
O5 K1 O2 87.29(6) 6_656 1_544
O5 K1 O2 129.73(7) 2_654 1_544
O5 K1 O2 129.73(7) 6_656 4_556
O5 K1 O2 87.29(6) 2_654 4_556
O2 K1 O2 115.70(3) 1_544 4_556
O5 K1 O4 167.59(6) 6_656 3_664
O5 K1 O4 74.34(7) 2_654 3_664
O2 K1 O4 80.54(6) 1_544 3_664
O2 K1 O4 59.22(7) 4_556 3_664
O5 K1 O4 74.34(7) 6_656 4_546
O5 K1 O4 167.59(6) 2_654 4_546
O2 K1 O4 59.22(7) 1_544 4_546
O2 K1 O4 80.53(6) 4_556 4_546
O4 K1 O4 101.10(8) 3_664 4_546
O5 K1 O3 73.20(6) 6_656 5_666
O5 K1 O3 104.73(6) 2_654 5_666
O2 K1 O3 125.43(7) 1_544 5_666
O2 K1 O3 56.87(6) 4_556 5_666
O4 K1 O3 116.03(6) 3_664 5_666
O4 K1 O3 66.48(5) 4_546 5_666
O5 K1 O3 104.73(6) 6_656 1_544
O5 K1 O3 73.20(6) 2_654 1_544
O2 K1 O3 56.87(6) 1_544 1_544
O2 K1 O3 125.43(7) 4_556 1_544
O4 K1 O3 66.48(5) 3_664 1_544
O4 K1 O3 116.03(6) 4_546 1_544
O3 K1 O3 176.42(8) 5_666 1_544
O5 K1 Fe2 65.80(5) 6_656 4_546
O5 K1 Fe2 158.60(4) 2_654 4_546
O2 K1 Fe2 31.95(6) 1_544 4_546
O2 K1 Fe2 110.48(4) 4_556 4_546
O4 K1 Fe2 103.95(5) 3_664 4_546
O4 K1 Fe2 33.23(4) 4_546 4_546
O3 K1 Fe2 95.22(4) 5_666 4_546
O3 K1 Fe2 86.46(4) 1_544 4_546
O5 K1 Fe2 158.60(4) 6_656 1_554
O5 K1 Fe2 65.80(5) 2_654 1_554
O2 K1 Fe2 110.48(4) 1_544 1_554
O2 K1 Fe2 31.95(6) 4_556 1_554
O4 K1 Fe2 33.23(4) 3_664 1_554
O4 K1 Fe2 103.95(5) 4_546 1_554
O3 K1 Fe2 86.46(4) 5_666 1_554
O3 K1 Fe2 95.22(4) 1_544 1_554
Fe2 K1 Fe2 124.13(3) 4_546 1_554
O5 K1 Fe3 108.04(4) 6_656 1_544
O5 K1 Fe3 100.64(5) 2_654 1_544
O2 K1 Fe3 30.10(6) 1_544 1_544
O2 K1 Fe3 113.10(4) 4_556 1_544
O4 K1 Fe3 59.80(4) 3_664 1_544
O4 K1 Fe3 86.47(4) 4_546 1_544
O3 K1 Fe3 151.85(5) 5_666 1_544
O3 K1 Fe3 31.36(4) 1_544 1_544
Fe2 K1 Fe3 62.05(2) 4_546 1_544
Fe2 K1 Fe3 93.01(2) 1_554 1_544
O5 K1 Fe3 100.64(5) 6_656 4_556
O5 K1 Fe3 108.04(4) 2_654 4_556
O2 K1 Fe3 113.10(4) 1_544 4_556
O2 K1 Fe3 30.10(6) 4_556 4_556
O4 K1 Fe3 86.47(4) 3_664 4_556
O4 K1 Fe3 59.80(4) 4_546 4_556
O3 K1 Fe3 31.36(4) 5_666 4_556
O3 K1 Fe3 151.84(5) 1_544 4_556
Fe2 K1 Fe3 93.01(2) 4_546 4_556
Fe2 K1 Fe3 62.04(2) 1_554 4_556
Fe3 K1 Fe3 127.24(3) 1_544 4_556
O3 K2 O3 162.29(10) 5_666 1_545
O3 K2 O4 111.41(7) 5_666 3_665
O3 K2 O4 79.41(7) 1_545 3_665
O3 K2 O4 79.41(7) 5_666 4_546
O3 K2 O4 111.41(7) 1_545 4_546
O4 K2 O4 107.94(10) 3_665 4_546
O3 K2 O1 81.14(5) 5_666 1_655
O3 K2 O1 81.14(5) 1_545 1_655
O4 K2 O1 126.03(5) 3_665 1_655
O4 K2 O1 126.03(5) 4_546 1_655
O3 K2 O5 96.13(7) 5_666 2_655
O3 K2 O5 73.87(6) 1_545 2_655
O4 K2 O5 70.06(6) 3_665 2_655
O4 K2 O5 174.18(6) 4_546 2_655
O1 K2 O5 56.23(4) 1_655 2_655
O3 K2 O5 73.87(6) 5_666 6_656
O3 K2 O5 96.13(7) 1_545 6_656
O4 K2 O5 174.18(6) 3_665 6_656
O4 K2 O5 70.07(6) 4_546 6_656
O1 K2 O5 56.23(4) 1_655 6_656
O5 K2 O5 112.46(8) 2_655 6_656
O3 K2 O3 60.06(8) 5_666 6_656
O3 K2 O3 137.42(4) 1_545 6_656
O4 K2 O3 79.29(6) 3_665 6_656
O4 K2 O3 43.88(6) 4_546 6_656
O1 K2 O3 140.41(4) 1_655 6_656
O5 K2 O3 130.53(5) 2_655 6_656
O5 K2 O3 101.94(5) 6_656 6_656
O3 K2 O3 137.42(4) 5_666 2_655
O3 K2 O3 60.06(8) 1_545 2_655
O4 K2 O3 43.88(6) 3_665 2_655
O4 K2 O3 79.29(6) 4_546 2_655
O1 K2 O3 140.41(4) 1_655 2_655
O5 K2 O3 101.94(5) 2_655 2_655
O5 K2 O3 130.53(5) 6_656 2_655
O3 K2 O3 79.18(7) 6_656 2_655
O3 K2 B1 74.61(8) 5_666 4_556
O3 K2 B1 120.76(8) 1_545 4_556
O4 K2 B1 89.13(8) 3_665 4_556
O4 K2 B1 22.37(7) 4_546 4_556
O1 K2 B1 143.03(6) 1_655 4_556
O5 K2 B1 152.67(7) 2_655 4_556
O5 K2 B1 89.99(7) 6_656 4_556
O3 K2 B1 23.40(6) 6_656 4_556
O3 K2 B1 71.72(7) 2_655 4_556
O3 K2 B1 120.76(7) 5_666 3
O3 K2 B1 74.61(8) 1_545 3
O4 K2 B1 22.37(7) 3_665 3
O4 K2 B1 89.13(8) 4_546 3
O1 K2 B1 143.03(6) 1_655 3
O5 K2 B1 89.99(7) 2_655 3
O5 K2 B1 152.67(7) 6_656 3
O3 K2 B1 71.72(7) 6_656 3
O3 K2 B1 23.40(6) 2_655 3
B1 K2 B1 73.93(12) 4_556 3
O3 K2 Fe1 100.93(5) 5_666 1_655
O3 K2 Fe1 62.87(5) 1_545 1_655
O4 K2 Fe1 97.39(5) 3_665 1_655
O4 K2 Fe1 152.74(5) 4_546 1_655
O1 K2 Fe1 30.129(14) 1_655 1_655
O5 K2 Fe1 31.54(4) 2_655 1_655
O5 K2 Fe1 83.73(4) 6_656 1_655
O3 K2 Fe1 156.61(3) 6_656 1_655
O3 K2 Fe1 114.53(4) 2_655 1_655
B1 K2 Fe1 173.16(6) 4_556 1_655
B1 K2 Fe1 112.91(6) 3 1_655
Fe1 O1 Fe1 180.0 4_556 .
Fe1 O1 K2 90.0 4_556 3_665
Fe1 O1 K2 90.0 . 3_665
Fe1 O1 K2 90.0 4_556 1_455
Fe1 O1 K2 90.0 . 1_455
K2 O1 K2 120.0 3_665 1_455
Fe1 O1 K2 90.0 4_556 2_545
Fe1 O1 K2 90.0 . 2_545
K2 O1 K2 120.0 3_665 2_545
K2 O1 K2 120.0 1_455 2_545
Fe3 O2 Fe2 180.0 . 4_557
Fe3 O2 K1 93.44(6) . 2_556
Fe2 O2 K1 86.56(6) 4_557 2_556
Fe3 O2 K1 93.44(6) . 1_566
Fe2 O2 K1 86.56(6) 4_557 1_566
K1 O2 K1 119.643(12) 2_556 1_566
Fe3 O2 K1 93.44(6) . 3_666
Fe2 O2 K1 86.56(6) 4_557 3_666
K1 O2 K1 119.643(12) 2_556 3_666
K1 O2 K1 119.643(12) 1_566 3_666
B1 O3 Fe3 126.3(2) 2_665 .
B1 O3 K2 127.33(19) 2_665 1_565
Fe3 O3 K2 106.32(9) . 1_565
B1 O3 K1 94.00(18) 2_665 1_566
Fe3 O3 K1 84.51(8) . 1_566
K2 O3 K1 92.65(6) 1_565 1_566
B1 O3 K2 79.49(18) 2_665 3_665
Fe3 O3 K2 82.12(7) . 3_665
K2 O3 K2 108.64(7) 1_565 3_665
K1 O3 K2 157.33(7) 1_566 3_665
B1 O4 Fe2 132.8(2) 1_655 .
B1 O4 K2 108.19(19) 1_655 2_655
Fe2 O4 K2 113.29(9) . 2_655
B1 O4 K1 112.46(19) 1_655 2_656
Fe2 O4 K1 84.92(8) . 2_656
K2 O4 K1 96.01(6) 2_655 2_656
B1 O5 Fe1 129.2(2) 3 .
B1 O5 K1 122.78(19) 3 3_666
Fe1 O5 K1 107.94(9) . 3_666
B1 O5 K2 96.46(19) 3 3_665
Fe1 O5 K2 84.20(8) . 3_665
K1 O5 K2 91.88(6) 3_666 3_665
O4 B1 O5 121.1(3) 1_455 2
O4 B1 O3 118.8(3) 1_455 3_565
O5 B1 O3 120.1(3) 2 3_565
O4 B1 K2 49.44(15) 1_455 2
O5 B1 K2 149.5(2) 2 2
O3 B1 K2 77.10(17) 3_565 2

loop_
_geom_bond_atom_site_label_1
_geom_bond_atom_site_label_2
_geom_bond_distance
_geom_bond_site_symmetry_2
Fe1 O1 1.7917(8) .
Fe1 O5 1.877(2) .
Fe1 O5 1.877(2) 3
Fe1 O5 1.877(2) 2
Fe2 O2 1.800(3) 4_557
Fe2 O4 1.868(2) 2_655
Fe2 O4 1.868(2) .
Fe2 O4 1.868(2) 3_665
Fe3 O2 1.799(3) .
Fe3 O3 1.872(2) 2_665
Fe3 O3 1.872(2) 3_565
Fe3 O3 1.872(2) .
K1 O5 2.682(2) 6_656
K1 O5 2.682(2) 2_654
K1 O2 2.9901(7) 1_544
K1 O2 2.9901(7) 4_556
K1 O4 3.006(2) 3_664
K1 O4 3.006(2) 4_546
K1 O3 3.237(2) 5_666
K1 O3 3.237(2) 1_544
K2 O3 2.635(2) 5_666
K2 O3 2.635(2) 1_545
K2 O4 2.730(2) 3_665
K2 O4 2.730(2) 4_546
K2 O1 3.0872(10) 1_655
K2 O5 3.232(2) 2_655
K2 O5 3.232(2) 6_656
K2 O3 3.384(2) 6_656
K2 O3 3.384(2) 2_655
O1 Fe1 1.7917(8) 4_556
O1 K2 3.0872(10) 3_665
O1 K2 3.0872(10) 1_455
O1 K2 3.0872(10) 2_545
O2 Fe2 1.800(3) 4_557
O2 K1 2.9901(7) 2_556
O2 K1 2.9901(7) 1_566
O2 K1 2.9901(7) 3_666
O3 B1 1.379(4) 2_665
O3 K2 2.635(2) 1_565
O3 K1 3.237(2) 1_566
O3 K2 3.384(2) 3_665
O4 B1 1.367(4) 1_655
O4 K2 2.730(2) 2_655
O4 K1 3.006(2) 2_656
O5 B1 1.375(4) 3
O5 K1 2.682(2) 3_666
O5 K2 3.232(2) 3_665
B1 O4 1.367(4) 1_455
B1 O5 1.375(4) 2
B1 O3 1.379(4) 3_565
